data_7115840
loop_
_publ_author_name
'Irene C. Cai'
'Michael I. Lipschutz'
'T. Don Tilley'

_publ_section_title
;
 A bis(amido) ligand set that supports two-coordinate chromium in the +1,
 +2, and +3 oxidation states
;
_journal_name_full Chem.Commun.
_journal_page_first 13062
_journal_paper_doi 10.1039/C4cc06615D
_journal_volume 50
_journal_year 2014
_chemical_formula_sum 'C42 H76 Cr I N2 Si2'
_chemical_formula_weight 844.13
_chemical_name_systematic
;
 ?
;
_chemical_properties_physical Air-sensitive
_space_group_IT_number 14
_symmetry_cell_setting monoclinic
_symmetry_space_group_name_Hall '-P 2ybc'
_symmetry_space_group_name_H-M 'P 1 21/c 1'
_atom_sites_solution_hydrogens geom
_atom_sites_solution_primary direct
_atom_sites_solution_secondary difmap
_audit_creation_method SHELXL-97
_cell_angle_alpha 90.00
_cell_angle_beta 90.515(3)
_cell_angle_gamma 90.00
_cell_formula_units_Z 4
_cell_length_a 11.0285(5)
_cell_length_b 23.0870(10)
_cell_length_c 17.0353(7)
_cell_measurement_reflns_used 9883
_cell_measurement_temperature 100(2)
_cell_measurement_theta_max 25.34
_cell_measurement_theta_min 2.36
_cell_volume 4337.3(3)
_computing_cell_refinement 'Bruker SAINT'
_computing_data_collection 'Bruker APEX2'
_computing_data_reduction 'Bruker SAINT'
_computing_molecular_graphics ORTEP32
_computing_publication_material WinGX
_computing_structure_refinement 'SHELXL-97 (Sheldrick, 2008)'
_computing_structure_solution SIR97
_diffrn_ambient_temperature 100(2)
_diffrn_detector_area_resol_mean 8.366
_diffrn_measured_fraction_theta_full 0.991
_diffrn_measured_fraction_theta_max 0.986
_diffrn_measurement_device_type 'Bruker APEX-II CCD'
_diffrn_measurement_method 'phi and omega scans'
_diffrn_radiation_monochromator 'QUAZAR multilayer mirrors'
_diffrn_radiation_source 'microfocus sealed tube'
_diffrn_radiation_type MoK\a
_diffrn_radiation_wavelength 0.71073
_diffrn_reflns_av_R_equivalents 0.0000
_diffrn_reflns_av_sigmaI/netI 0.0808
_diffrn_reflns_limit_h_max 13
_diffrn_reflns_limit_h_min -13
_diffrn_reflns_limit_k_max 27
_diffrn_reflns_limit_k_min 0
_diffrn_reflns_limit_l_max 20
_diffrn_reflns_limit_l_min 0
_diffrn_reflns_number 7912
_diffrn_reflns_theta_full 25.00
_diffrn_reflns_theta_max 25.43
_diffrn_reflns_theta_min 1.76
_exptl_absorpt_coefficient_mu 1.061
_exptl_absorpt_correction_T_max 0.9895
_exptl_absorpt_correction_T_min 0.9588
_exptl_absorpt_correction_type multi-scan
_exptl_absorpt_process_details TWINABS
_exptl_crystal_colour red
_exptl_crystal_density_diffrn 1.293
_exptl_crystal_density_method 'not measured'
_exptl_crystal_description plate
_exptl_crystal_F_000 1788
_exptl_crystal_recrystallization_method 'Re-crystallisation from solvent: pentane'
_exptl_crystal_size_max 0.04
_exptl_crystal_size_mid 0.03
_exptl_crystal_size_min 0.01
_refine_diff_density_max 0.977
_refine_diff_density_min -0.583
_refine_diff_density_rms 0.109
_refine_ls_extinction_method none
_refine_ls_goodness_of_fit_ref 1.050
_refine_ls_hydrogen_treatment constr
_refine_ls_matrix_type full
_refine_ls_number_parameters 453
_refine_ls_number_reflns 7912
_refine_ls_number_restraints 0
_refine_ls_restrained_S_all 1.050
_refine_ls_R_factor_all 0.0854
_refine_ls_R_factor_gt 0.0523
_refine_ls_shift/su_max 0.001
_refine_ls_shift/su_mean 0.000
_refine_ls_structure_factor_coef Fsqd
_refine_ls_weighting_details 'calc w=1/[\s^2^(Fo^2^)+(0.0188P)^2^+16.0774P] where P=(Fo^2^+2Fc^2^)/3'
_refine_ls_weighting_scheme calc
_refine_ls_wR_factor_gt 0.0978
_refine_ls_wR_factor_ref 0.1047
_reflns_number_gt 5685
_reflns_number_total 7912
_reflns_threshold_expression >2sigma(I)
_cod_data_source_file c4cc06615d2.cif
_cod_data_source_block shelxl_c
_cod_original_sg_symbol_H-M P2(1)/c
_cod_database_code 7115840

loop_
_symmetry_equiv_pos_as_xyz
'x, y, z'
'-x, y+1/2, -z+1/2'
'-x, -y, -z'
'x, -y-1/2, z-1/2'

loop_
_atom_site_label
_atom_site_type_symbol
_atom_site_fract_x
_atom_site_fract_y
_atom_site_fract_z
_atom_site_U_iso_or_equiv
_atom_site_adp_type
_atom_site_occupancy
_atom_site_symmetry_multiplicity
_atom_site_calc_flag
_atom_site_refinement_flags
C1 C 0.7921(4) -0.11815(19) 0.7752(3) 0.0162(11) Uani 1 1 d .
C2 C 0.7035(5) -0.1359(2) 0.8298(3) 0.0191(12) Uani 1 1 d .
C3 C 0.7371(5) -0.1731(2) 0.8907(3) 0.0287(14) Uani 1 1 d .
H3 H 0.6770 -0.1868 0.9257 0.034 Uiso 1 1 calc R
C4 C 0.8563(5) -0.1905(2) 0.9013(3) 0.0330(15) Uani 1 1 d .
H4 H 0.8780 -0.2157 0.9432 0.040 Uiso 1 1 calc R
C5 C 0.9428(5) -0.1707(2) 0.8500(3) 0.0265(13) Uani 1 1 d .
H5 H 1.0250 -0.1815 0.8584 0.032 Uiso 1 1 calc R
C6 C 0.9140(5) -0.1355(2) 0.7866(3) 0.0193(12) Uani 1 1 d .
C7 C 1.0159(5) -0.1179(2) 0.7334(3) 0.0220(12) Uani 1 1 d .
H7 H 0.9799 -0.0977 0.6868 0.026 Uiso 1 1 calc R
C8 C 1.0902(5) -0.1699(2) 0.7037(3) 0.0253(13) Uani 1 1 d .
H8A H 1.1385 -0.1860 0.7471 0.038 Uiso 1 1 calc R
H8B H 1.1443 -0.1571 0.6618 0.038 Uiso 1 1 calc R
H8C H 1.0351 -0.1997 0.6833 0.038 Uiso 1 1 calc R
C9 C 1.1037(5) -0.0756(2) 0.7745(3) 0.0324(14) Uani 1 1 d .
H9A H 1.0575 -0.0442 0.7987 0.049 Uiso 1 1 calc R
H9B H 1.1597 -0.0595 0.7359 0.049 Uiso 1 1 calc R
H9C H 1.1498 -0.0963 0.8152 0.049 Uiso 1 1 calc R
C10 C 0.5718(5) -0.1147(2) 0.8304(3) 0.0214(12) Uani 1 1 d .
H10 H 0.5596 -0.0875 0.7854 0.026 Uiso 1 1 calc R
C11 C 0.5477(5) -0.0819(2) 0.9067(3) 0.0259(13) Uani 1 1 d .
H11A H 0.4641 -0.0674 0.9063 0.039 Uiso 1 1 calc R
H11B H 0.6040 -0.0492 0.9113 0.039 Uiso 1 1 calc R
H11C H 0.5594 -0.1080 0.9515 0.039 Uiso 1 1 calc R
C12 C 0.4780(5) -0.1627(2) 0.8240(3) 0.0317(14) Uani 1 1 d .
H12A H 0.4932 -0.1858 0.7768 0.047 Uiso 1 1 calc R
H12B H 0.3967 -0.1457 0.8207 0.047 Uiso 1 1 calc R
H12C H 0.4836 -0.1877 0.8705 0.047 Uiso 1 1 calc R
C13 C 0.6578(5) -0.1964(2) 0.6389(3) 0.0214(12) Uani 1 1 d .
H13 H 0.5904 -0.1980 0.6777 0.026 Uiso 1 1 calc R
C14 C 0.7576(5) -0.2367(2) 0.6705(3) 0.0288(13) Uani 1 1 d .
H14A H 0.7259 -0.2763 0.6743 0.043 Uiso 1 1 calc R
H14B H 0.7838 -0.2235 0.7226 0.043 Uiso 1 1 calc R
H14C H 0.8268 -0.2361 0.6348 0.043 Uiso 1 1 calc R
C15 C 0.6064(5) -0.2222(2) 0.5613(3) 0.0308(14) Uani 1 1 d .
H15A H 0.6707 -0.2237 0.5221 0.046 Uiso 1 1 calc R
H15B H 0.5400 -0.1977 0.5419 0.046 Uiso 1 1 calc R
H15C H 0.5760 -0.2614 0.5711 0.046 Uiso 1 1 calc R
C16 C 0.7943(4) -0.1060(2) 0.5353(3) 0.0182(11) Uani 1 1 d .
H16 H 0.8327 -0.0672 0.5428 0.022 Uiso 1 1 calc R
C17 C 0.8992(5) -0.1489(2) 0.5281(3) 0.0324(14) Uani 1 1 d .
H17A H 0.8669 -0.1880 0.5200 0.049 Uiso 1 1 calc R
H17B H 0.9482 -0.1481 0.5764 0.049 Uiso 1 1 calc R
H17C H 0.9497 -0.1380 0.4834 0.049 Uiso 1 1 calc R
C18 C 0.7278(5) -0.1030(3) 0.4545(3) 0.0341(15) Uani 1 1 d .
H18A H 0.7877 -0.1004 0.4125 0.051 Uiso 1 1 calc R
H18B H 0.6753 -0.0688 0.4530 0.051 Uiso 1 1 calc R
H18C H 0.6785 -0.1379 0.4472 0.051 Uiso 1 1 calc R
C19 C 0.5450(5) -0.0791(2) 0.5968(4) 0.0312(14) Uani 1 1 d .
H19 H 0.5337 -0.0878 0.5397 0.037 Uiso 1 1 calc R
C20 C 0.4284(5) -0.0994(3) 0.6328(4) 0.0416(16) Uani 1 1 d .
H20A H 0.4319 -0.0933 0.6897 0.062 Uiso 1 1 calc R
H20B H 0.4169 -0.1407 0.6217 0.062 Uiso 1 1 calc R
H20C H 0.3605 -0.0773 0.6104 0.062 Uiso 1 1 calc R
C21 C 0.5629(5) -0.0132(2) 0.5988(3) 0.0276(13) Uani 1 1 d .
H21A H 0.4901 0.0059 0.5780 0.041 Uiso 1 1 calc R
H21B H 0.6328 -0.0028 0.5666 0.041 Uiso 1 1 calc R
H21C H 0.5772 -0.0007 0.6530 0.041 Uiso 1 1 calc R
C22 C 0.6408(4) 0.1026(2) 0.7260(3) 0.0151(11) Uani 1 1 d .
C23 C 0.5218(4) 0.0953(2) 0.7553(3) 0.0171(11) Uani 1 1 d .
C24 C 0.4319(5) 0.1346(2) 0.7338(3) 0.0250(13) Uani 1 1 d .
H24 H 0.3531 0.1303 0.7552 0.030 Uiso 1 1 calc R
C25 C 0.4535(5) 0.1794(2) 0.6826(3) 0.0277(13) Uani 1 1 d .
H25 H 0.3919 0.2069 0.6704 0.033 Uiso 1 1 calc R
C26 C 0.5661(5) 0.1836(2) 0.6496(3) 0.0236(12) Uani 1 1 d .
H26 H 0.5801 0.2132 0.6120 0.028 Uiso 1 1 calc R
C27 C 0.6607(5) 0.1463(2) 0.6689(3) 0.0178(11) Uani 1 1 d .
C28 C 0.7771(5) 0.1512(2) 0.6224(3) 0.0230(12) Uani 1 1 d .
H28 H 0.8374 0.1235 0.6454 0.028 Uiso 1 1 calc R
C29 C 0.8324(5) 0.2123(2) 0.6252(3) 0.0313(14) Uani 1 1 d .
H29A H 0.7753 0.2400 0.6020 0.047 Uiso 1 1 calc R
H29B H 0.9082 0.2127 0.5956 0.047 Uiso 1 1 calc R
H29C H 0.8491 0.2231 0.6799 0.047 Uiso 1 1 calc R
C30 C 0.7530(5) 0.1335(2) 0.5369(3) 0.0318(14) Uani 1 1 d .
H30A H 0.7168 0.0947 0.5355 0.048 Uiso 1 1 calc R
H30B H 0.8297 0.1331 0.5082 0.048 Uiso 1 1 calc R
H30C H 0.6973 0.1613 0.5123 0.048 Uiso 1 1 calc R
C31 C 0.4846(5) 0.0469(2) 0.8103(3) 0.0215(12) Uani 1 1 d .
H31 H 0.5536 0.0190 0.8151 0.026 Uiso 1 1 calc R
C32 C 0.4540(5) 0.0695(2) 0.8925(3) 0.0252(13) Uani 1 1 d .
H32A H 0.5249 0.0892 0.9149 0.038 Uiso 1 1 calc R
H32B H 0.4317 0.0368 0.9262 0.038 Uiso 1 1 calc R
H32C H 0.3860 0.0967 0.8888 0.038 Uiso 1 1 calc R
C33 C 0.3733(5) 0.0143(2) 0.7780(3) 0.0272(13) Uani 1 1 d .
H33A H 0.3025 0.0399 0.7786 0.041 Uiso 1 1 calc R
H33B H 0.3576 -0.0197 0.8108 0.041 Uiso 1 1 calc R
H33C H 0.3888 0.0018 0.7240 0.041 Uiso 1 1 calc R
C34 C 0.7828(4) 0.0492(2) 0.9247(3) 0.0172(11) Uani 1 1 d .
H34 H 0.6936 0.0421 0.9193 0.021 Uiso 1 1 calc R
C35 C 0.8025(5) 0.0719(2) 1.0090(3) 0.0259(13) Uani 1 1 d .
H35A H 0.7808 0.0416 1.0467 0.039 Uiso 1 1 calc R
H35B H 0.7513 0.1060 1.0175 0.039 Uiso 1 1 calc R
H35C H 0.8878 0.0825 1.0165 0.039 Uiso 1 1 calc R
C36 C 0.8431(5) -0.0109(2) 0.9168(3) 0.0269(13) Uani 1 1 d .
H36A H 0.9310 -0.0070 0.9241 0.040 Uiso 1 1 calc R
H36B H 0.8258 -0.0268 0.8646 0.040 Uiso 1 1 calc R
H36C H 0.8108 -0.0370 0.9569 0.040 Uiso 1 1 calc R
C37 C 0.7878(4) 0.1770(2) 0.8572(3) 0.0204(12) Uani 1 1 d .
H37 H 0.8032 0.1972 0.8063 0.025 Uiso 1 1 calc R
C38 C 0.8776(5) 0.2036(2) 0.9175(3) 0.0239(12) Uani 1 1 d .
H38A H 0.8562 0.2442 0.9269 0.036 Uiso 1 1 calc R
H38B H 0.9602 0.2015 0.8969 0.036 Uiso 1 1 calc R
H38C H 0.8734 0.1820 0.9669 0.036 Uiso 1 1 calc R
C39 C 0.6586(5) 0.1939(2) 0.8812(3) 0.0273(13) Uani 1 1 d .
H39A H 0.6381 0.1745 0.9304 0.041 Uiso 1 1 calc R
H39B H 0.6012 0.1821 0.8400 0.041 Uiso 1 1 calc R
H39C H 0.6541 0.2360 0.8885 0.041 Uiso 1 1 calc R
C40 C 0.9926(4) 0.0913(2) 0.8195(3) 0.0204(12) Uani 1 1 d .
H40 H 1.0036 0.0530 0.7930 0.024 Uiso 1 1 calc R
C41 C 1.0764(5) 0.0900(2) 0.8923(3) 0.0274(13) Uani 1 1 d .
H41A H 1.1583 0.0786 0.8766 0.041 Uiso 1 1 calc R
H41B H 1.0452 0.0620 0.9304 0.041 Uiso 1 1 calc R
H41C H 1.0790 0.1286 0.9163 0.041 Uiso 1 1 calc R
C42 C 1.0404(5) 0.1367(2) 0.7616(3) 0.0250(13) Uani 1 1 d .
H42A H 1.0382 0.1751 0.7862 0.037 Uiso 1 1 calc R
H42B H 0.9895 0.1369 0.7142 0.037 Uiso 1 1 calc R
H42C H 1.1241 0.1272 0.7476 0.037 Uiso 1 1 calc R
N1 N 0.7580(4) -0.08207(16) 0.7084(2) 0.0165(9) Uani 1 1 d .
N2 N 0.7426(3) 0.06796(16) 0.7557(2) 0.0145(9) Uani 1 1 d .
Si1 Si 0.69219(13) -0.11677(6) 0.62294(8) 0.0170(3) Uani 1 1 d .
Si2 Si 0.82395(12) 0.09738(6) 0.83973(8) 0.0158(3) Uani 1 1 d .
Cr1 Cr 0.79562(7) -0.00150(3) 0.70845(5) 0.01575(19) Uani 1 1 d .
I1 I 0.97619(3) 0.019072(14) 0.61608(2) 0.02306(11) Uani 1 1 d .

loop_
_atom_site_aniso_label
_atom_site_aniso_U_11
_atom_site_aniso_U_22
_atom_site_aniso_U_33
_atom_site_aniso_U_23
_atom_site_aniso_U_13
_atom_site_aniso_U_12
C1 0.024(3) 0.006(2) 0.019(3) -0.003(2) 0.005(2) -0.001(2)
C2 0.028(3) 0.010(3) 0.020(3) 0.002(2) 0.008(2) 0.000(2)
C3 0.038(4) 0.022(3) 0.026(3) 0.006(3) 0.014(3) 0.003(3)
C4 0.048(4) 0.026(3) 0.025(3) 0.011(3) 0.002(3) 0.011(3)
C5 0.026(3) 0.025(3) 0.029(3) -0.003(3) 0.000(2) 0.008(3)
C6 0.024(3) 0.014(3) 0.019(3) -0.002(2) 0.000(2) 0.006(2)
C7 0.021(3) 0.013(3) 0.033(3) -0.005(2) 0.003(2) 0.000(2)
C8 0.025(3) 0.019(3) 0.032(3) -0.001(3) 0.005(2) 0.007(2)
C9 0.024(3) 0.030(3) 0.043(4) -0.010(3) 0.002(3) 0.000(3)
C10 0.025(3) 0.020(3) 0.019(3) 0.005(2) 0.012(2) -0.001(2)
C11 0.029(3) 0.023(3) 0.026(3) -0.005(2) 0.010(2) -0.001(2)
C12 0.034(4) 0.029(3) 0.032(3) -0.005(3) 0.012(3) -0.008(3)
C13 0.018(3) 0.019(3) 0.028(3) -0.007(2) 0.007(2) 0.000(2)
C14 0.033(3) 0.014(3) 0.040(4) 0.000(3) 0.009(3) 0.000(2)
C15 0.033(4) 0.022(3) 0.037(4) -0.005(3) 0.008(3) -0.003(3)
C16 0.022(3) 0.014(3) 0.018(3) 0.001(2) 0.002(2) -0.005(2)
C17 0.025(3) 0.042(4) 0.031(3) 0.006(3) 0.013(3) 0.003(3)
C18 0.032(4) 0.047(4) 0.024(3) -0.005(3) 0.002(3) 0.000(3)
C19 0.029(4) 0.025(3) 0.039(4) -0.001(3) 0.007(3) 0.001(3)
C20 0.032(4) 0.033(4) 0.059(5) -0.007(3) -0.004(3) 0.004(3)
C21 0.027(3) 0.028(3) 0.028(3) 0.000(3) -0.002(2) 0.011(3)
C22 0.018(3) 0.012(3) 0.015(3) -0.005(2) -0.003(2) 0.001(2)
C23 0.017(3) 0.017(3) 0.018(3) -0.004(2) -0.001(2) -0.001(2)
C24 0.021(3) 0.022(3) 0.032(3) -0.006(3) -0.002(2) 0.001(2)
C25 0.029(3) 0.020(3) 0.034(3) -0.003(3) -0.007(3) 0.009(3)
C26 0.031(3) 0.016(3) 0.023(3) 0.002(2) -0.001(2) 0.004(2)
C27 0.022(3) 0.017(3) 0.015(3) -0.001(2) 0.000(2) -0.003(2)
C28 0.030(3) 0.018(3) 0.021(3) -0.002(2) 0.009(2) -0.001(2)
C29 0.039(4) 0.023(3) 0.032(4) 0.003(3) 0.004(3) -0.011(3)
C30 0.040(4) 0.029(3) 0.027(3) 0.002(3) 0.006(3) -0.004(3)
C31 0.017(3) 0.023(3) 0.024(3) -0.004(2) 0.004(2) 0.005(2)
C32 0.024(3) 0.026(3) 0.025(3) -0.003(3) 0.007(2) 0.000(2)
C33 0.025(3) 0.028(3) 0.029(3) -0.002(3) 0.007(2) -0.002(3)
C34 0.014(3) 0.016(3) 0.021(3) -0.001(2) 0.001(2) 0.000(2)
C35 0.033(3) 0.025(3) 0.019(3) -0.004(2) 0.006(2) 0.001(3)
C36 0.031(3) 0.020(3) 0.029(3) 0.003(3) 0.002(2) 0.003(3)
C37 0.021(3) 0.015(3) 0.026(3) -0.003(2) 0.004(2) 0.000(2)
C38 0.027(3) 0.016(3) 0.028(3) -0.004(2) 0.000(2) -0.002(2)
C39 0.021(3) 0.025(3) 0.035(3) -0.015(3) 0.004(2) 0.005(2)
C40 0.019(3) 0.022(3) 0.020(3) -0.005(2) 0.004(2) 0.000(2)
C41 0.016(3) 0.035(3) 0.031(3) -0.006(3) 0.001(2) 0.002(2)
C42 0.015(3) 0.031(3) 0.029(3) -0.005(3) 0.009(2) -0.004(2)
N1 0.017(2) 0.012(2) 0.020(2) -0.0018(19) 0.0065(18) -0.0013(18)
N2 0.012(2) 0.014(2) 0.017(2) -0.0039(18) 0.0040(17) -0.0008(17)
Si1 0.0176(8) 0.0152(7) 0.0182(8) -0.0008(6) 0.0039(6) -0.0002(6)
Si2 0.0146(8) 0.0157(7) 0.0171(8) -0.0025(6) 0.0025(6) 0.0006(6)
Cr1 0.0191(5) 0.0108(4) 0.0175(4) -0.0009(3) 0.0074(3) -0.0006(3)
I1 0.0293(2) 0.01775(18) 0.02242(19) -0.00307(16) 0.01407(13) -0.00619(16)

loop_
_atom_type_symbol
_atom_type_description
_atom_type_scat_dispersion_real
_atom_type_scat_dispersion_imag
_atom_type_scat_source
C C 0.0033 0.0016 'International Tables Vol C Tables 4.2.6.8 and 6.1.1.4'
H H 0.0000 0.0000 'International Tables Vol C Tables 4.2.6.8 and 6.1.1.4'
N N 0.0061 0.0033 'International Tables Vol C Tables 4.2.6.8 and 6.1.1.4'
Si Si 0.0817 0.0704 'International Tables Vol C Tables 4.2.6.8 and 6.1.1.4'
Cr Cr 0.3209 0.6236 'International Tables Vol C Tables 4.2.6.8 and 6.1.1.4'
I I -0.4742 1.8119 'International Tables Vol C Tables 4.2.6.8 and 6.1.1.4'

loop_
_geom_angle_atom_site_label_1
_geom_angle_atom_site_label_2
_geom_angle_atom_site_label_3
_geom_angle
C6 C1 C2 119.2(4)
C6 C1 N1 120.5(4)
C2 C1 N1 120.3(4)
C3 C2 C1 119.1(5)
C3 C2 C10 115.9(4)
C1 C2 C10 124.9(4)
C4 C3 C2 121.4(5)
C4 C3 H3 119.3
C2 C3 H3 119.3
C5 C4 C3 119.0(5)
C5 C4 H4 120.5
C3 C4 H4 120.5
C4 C5 C6 122.2(5)
C4 C5 H5 118.9
C6 C5 H5 118.9
C5 C6 C1 119.0(5)
C5 C6 C7 117.4(5)
C1 C6 C7 123.7(4)
C6 C7 C9 111.5(4)
C6 C7 C8 112.9(4)
C9 C7 C8 108.0(4)
C6 C7 H7 108.1
C9 C7 H7 108.1
C8 C7 H7 108.1
C7 C8 H8A 109.5
C7 C8 H8B 109.5
H8A C8 H8B 109.5
C7 C8 H8C 109.5
H8A C8 H8C 109.5
H8B C8 H8C 109.5
C7 C9 H9A 109.5
C7 C9 H9B 109.5
H9A C9 H9B 109.5
C7 C9 H9C 109.5
H9A C9 H9C 109.5
H9B C9 H9C 109.5
C12 C10 C11 107.4(4)
C12 C10 C2 114.3(4)
C11 C10 C2 109.7(4)
C12 C10 H10 108.5
C11 C10 H10 108.5
C2 C10 H10 108.5
C10 C11 H11A 109.5
C10 C11 H11B 109.5
H11A C11 H11B 109.5
C10 C11 H11C 109.5
H11A C11 H11C 109.5
H11B C11 H11C 109.5
C10 C12 H12A 109.5
C10 C12 H12B 109.5
H12A C12 H12B 109.5
C10 C12 H12C 109.5
H12A C12 H12C 109.5
H12B C12 H12C 109.5
C14 C13 C15 108.8(4)
C14 C13 Si1 119.6(3)
C15 C13 Si1 108.8(4)
C14 C13 H13 106.3
C15 C13 H13 106.3
Si1 C13 H13 106.3
C13 C14 H14A 109.5
C13 C14 H14B 109.5
H14A C14 H14B 109.5
C13 C14 H14C 109.5
H14A C14 H14C 109.5
H14B C14 H14C 109.5
C13 C15 H15A 109.5
C13 C15 H15B 109.5
H15A C15 H15B 109.5
C13 C15 H15C 109.5
H15A C15 H15C 109.5
H15B C15 H15C 109.5
C17 C16 C18 108.0(4)
C17 C16 Si1 115.7(3)
C18 C16 Si1 115.1(4)
C17 C16 H16 105.7
C18 C16 H16 105.7
Si1 C16 H16 105.7
C16 C17 H17A 109.5
C16 C17 H17B 109.5
H17A C17 H17B 109.5
C16 C17 H17C 109.5
H17A C17 H17C 109.5
H17B C17 H17C 109.5
C16 C18 H18A 109.5
C16 C18 H18B 109.5
H18A C18 H18B 109.5
C16 C18 H18C 109.5
H18A C18 H18C 109.5
H18B C18 H18C 109.5
C20 C19 C21 114.2(5)
C20 C19 Si1 119.7(4)
C21 C19 Si1 109.9(4)
C20 C19 H19 103.6
C21 C19 H19 103.6
Si1 C19 H19 103.6
C19 C20 H20A 109.5
C19 C20 H20B 109.5
H20A C20 H20B 109.5
C19 C20 H20C 109.5
H20A C20 H20C 109.5
H20B C20 H20C 109.5
C19 C21 H21A 109.5
C19 C21 H21B 109.5
H21A C21 H21B 109.5
C19 C21 H21C 109.5
H21A C21 H21C 109.5
H21B C21 H21C 109.5
C23 C22 C27 118.4(4)
C23 C22 N2 121.5(4)
C27 C22 N2 120.1(4)
C24 C23 C22 119.3(5)
C24 C23 C31 116.5(4)
C22 C23 C31 124.1(4)
C25 C24 C23 122.1(5)
C25 C24 H24 119.0
C23 C24 H24 119.0
C26 C25 C24 118.3(5)
C26 C25 H25 120.8
C24 C25 H25 120.8
C25 C26 C27 122.7(5)
C25 C26 H26 118.6
C27 C26 H26 118.6
C26 C27 C22 118.8(5)
C26 C27 C28 117.8(4)
C22 C27 C28 123.2(4)
C27 C28 C30 109.6(4)
C27 C28 C29 113.0(4)
C30 C28 C29 109.8(4)
C27 C28 H28 108.1
C30 C28 H28 108.1
C29 C28 H28 108.1
C28 C29 H29A 109.5
C28 C29 H29B 109.5
H29A C29 H29B 109.5
C28 C29 H29C 109.5
H29A C29 H29C 109.5
H29B C29 H29C 109.5
C28 C30 H30A 109.5
C28 C30 H30B 109.5
H30A C30 H30B 109.5
C28 C30 H30C 109.5
H30A C30 H30C 109.5
H30B C30 H30C 109.5
C23 C31 C32 112.2(4)
C23 C31 C33 111.1(4)
C32 C31 C33 108.1(4)
C23 C31 H31 108.5
C32 C31 H31 108.5
C33 C31 H31 108.5
C31 C32 H32A 109.5
C31 C32 H32B 109.5
H32A C32 H32B 109.5
C31 C32 H32C 109.5
H32A C32 H32C 109.5
H32B C32 H32C 109.5
C31 C33 H33A 109.5
C31 C33 H33B 109.5
H33A C33 H33B 109.5
C31 C33 H33C 109.5
H33A C33 H33C 109.5
H33B C33 H33C 109.5
C35 C34 C36 109.2(4)
C35 C34 Si2 118.8(3)
C36 C34 Si2 110.9(3)
C35 C34 H34 105.7
C36 C34 H34 105.7
Si2 C34 H34 105.7
C34 C35 H35A 109.5
C34 C35 H35B 109.5
H35A C35 H35B 109.5
C34 C35 H35C 109.5
H35A C35 H35C 109.5
H35B C35 H35C 109.5
C34 C36 H36A 109.5
C34 C36 H36B 109.5
H36A C36 H36B 109.5
C34 C36 H36C 109.5
H36A C36 H36C 109.5
H36B C36 H36C 109.5
C39 C37 C38 108.2(4)
C39 C37 Si2 118.9(4)
C38 C37 Si2 110.6(3)
C39 C37 H37 106.1
C38 C37 H37 106.1
Si2 C37 H37 106.1
C37 C38 H38A 109.5
C37 C38 H38B 109.5
H38A C38 H38B 109.5
C37 C38 H38C 109.5
H38A C38 H38C 109.5
H38B C38 H38C 109.5
C37 C39 H39A 109.5
C37 C39 H39B 109.5
H39A C39 H39B 109.5
C37 C39 H39C 109.5
H39A C39 H39C 109.5
H39B C39 H39C 109.5
C42 C40 C41 108.8(4)
C42 C40 Si2 114.1(3)
C41 C40 Si2 115.9(4)
C42 C40 H40 105.7
C41 C40 H40 105.7
Si2 C40 H40 105.7
C40 C41 H41A 109.5
C40 C41 H41B 109.5
H41A C41 H41B 109.5
C40 C41 H41C 109.5
H41A C41 H41C 109.5
H41B C41 H41C 109.5
C40 C42 H42A 109.5
C40 C42 H42B 109.5
H42A C42 H42B 109.5
C40 C42 H42C 109.5
H42A C42 H42C 109.5
H42B C42 H42C 109.5
C1 N1 Si1 118.3(3)
C1 N1 Cr1 120.2(3)
Si1 N1 Cr1 121.2(2)
C22 N2 Si2 116.1(3)
C22 N2 Cr1 123.8(3)
Si2 N2 Cr1 120.1(2)
N1 Si1 C19 108.9(2)
N1 Si1 C16 109.9(2)
C19 Si1 C16 105.6(2)
N1 Si1 C13 113.2(2)
C19 Si1 C13 107.9(2)
C16 Si1 C13 111.2(2)
N2 Si2 C34 105.3(2)
N2 Si2 C40 107.8(2)
C34 Si2 C40 109.8(2)
N2 Si2 C37 112.4(2)
C34 Si2 C37 113.5(2)
C40 Si2 C37 107.9(2)
N2 Cr1 N1 139.49(17)
N2 Cr1 I1 110.19(12)
N1 Cr1 I1 110.31(12)

loop_
_geom_bond_atom_site_label_1
_geom_bond_atom_site_label_2
_geom_bond_distance
C1 C6 1.415(7)
C1 C2 1.416(7)
C1 N1 1.457(6)
C2 C3 1.394(7)
C2 C10 1.532(7)
C3 C4 1.384(8)
C3 H3 0.9500
C4 C5 1.377(8)
C4 H4 0.9500
C5 C6 1.386(7)
C5 H5 0.9500
C6 C7 1.506(7)
C7 C9 1.539(7)
C7 C8 1.542(7)
C7 H7 1.0000
C8 H8A 0.9800
C8 H8B 0.9800
C8 H8C 0.9800
C9 H9A 0.9800
C9 H9B 0.9800
C9 H9C 0.9800
C10 C12 1.520(7)
C10 C11 1.530(7)
C10 H10 1.0000
C11 H11A 0.9800
C11 H11B 0.9800
C11 H11C 0.9800
C12 H12A 0.9800
C12 H12B 0.9800
C12 H12C 0.9800
C13 C14 1.535(7)
C13 C15 1.552(7)
C13 Si1 1.897(5)
C13 H13 1.0000
C14 H14A 0.9800
C14 H14B 0.9800
C14 H14C 0.9800
C15 H15A 0.9800
C15 H15B 0.9800
C15 H15C 0.9800
C16 C17 1.528(7)
C16 C18 1.554(7)
C16 Si1 1.895(5)
C16 H16 1.0000
C17 H17A 0.9800
C17 H17B 0.9800
C17 H17C 0.9800
C18 H18A 0.9800
C18 H18B 0.9800
C18 H18C 0.9800
C19 C20 1.504(8)
C19 C21 1.534(7)
C19 Si1 1.892(6)
C19 H19 1.0000
C20 H20A 0.9800
C20 H20B 0.9800
C20 H20C 0.9800
C21 H21A 0.9800
C21 H21B 0.9800
C21 H21C 0.9800
C22 C23 1.418(7)
C22 C27 1.420(7)
C22 N2 1.465(6)
C23 C24 1.390(7)
C23 C31 1.516(7)
C24 C25 1.377(7)
C24 H24 0.9500
C25 C26 1.372(7)
C25 H25 0.9500
C26 C27 1.390(7)
C26 H26 0.9500
C27 C28 1.517(7)
C28 C30 1.534(7)
C28 C29 1.538(7)
C28 H28 1.0000
C29 H29A 0.9800
C29 H29B 0.9800
C29 H29C 0.9800
C30 H30A 0.9800
C30 H30B 0.9800
C30 H30C 0.9800
C31 C32 1.534(7)
C31 C33 1.539(7)
C31 H31 1.0000
C32 H32A 0.9800
C32 H32B 0.9800
C32 H32C 0.9800
C33 H33A 0.9800
C33 H33B 0.9800
C33 H33C 0.9800
C34 C35 1.543(7)
C34 C36 1.544(7)
C34 Si2 1.884(5)
C34 H34 1.0000
C35 H35A 0.9800
C35 H35B 0.9800
C35 H35C 0.9800
C36 H36A 0.9800
C36 H36B 0.9800
C36 H36C 0.9800
C37 C39 1.536(7)
C37 C38 1.548(7)
C37 Si2 1.905(5)
C37 H37 1.0000
C38 H38A 0.9800
C38 H38B 0.9800
C38 H38C 0.9800
C39 H39A 0.9800
C39 H39B 0.9800
C39 H39C 0.9800
C40 C42 1.536(7)
C40 C41 1.541(7)
C40 Si2 1.900(5)
C40 H40 1.0000
C41 H41A 0.9800
C41 H41B 0.9800
C41 H41C 0.9800
C42 H42A 0.9800
C42 H42B 0.9800
C42 H42C 0.9800
N1 Si1 1.808(4)
N1 Cr1 1.906(4)
N2 Si2 1.815(4)
N2 Cr1 1.889(4)
Cr1 I1 2.5929(8)
